data_4120223
loop_
_publ_author_name
'Kota Sasano'
'Jun Takaya'
'Nobuharu Iwasawa'

_publ_section_title
;
 Palladium(II)-Catalyzed Direct Carboxylation of Alkenyl C-H Bonds with
 CO2
;
_journal_name_full 'Journal of the American Chemical Society'
_journal_page_first 10954
_journal_page_last 10957
_journal_paper_doi 10.1021/ja405503y
_journal_volume 135
_journal_year 2013
_chemical_formula_sum 'C34 H35 Cs O5 Pd'
_chemical_formula_weight 762.93
_chemical_name_systematic
; 
 ? 
;
_space_group_IT_number 2
_symmetry_cell_setting triclinic
_symmetry_space_group_name_Hall '-P 1'
_symmetry_space_group_name_H-M 'P -1'
_atom_sites_solution_hydrogens geom
_atom_sites_solution_primary direct
_atom_sites_solution_secondary difmap
_audit_creation_method SHELXL-97
_cell_angle_alpha 109.830(5)
_cell_angle_beta 94.785(6)
_cell_angle_gamma 100.526(2)
_cell_formula_units_Z 2
_cell_length_a 9.403(4)
_cell_length_b 12.127(5)
_cell_length_c 14.748(5)
_cell_measurement_reflns_used 3310
_cell_measurement_temperature 138(2)
_cell_measurement_theta_max 30.4468
_cell_measurement_theta_min 1.8322
_cell_volume 1536.0(11)
_computing_structure_refinement 'SHELXL-97 (Sheldrick, 1997)'
_computing_structure_solution 'SHELXS-97 (Sheldrick, 1990)'
_diffrn_ambient_temperature 138(2)
_diffrn_measured_fraction_theta_full 0.957
_diffrn_measured_fraction_theta_max 0.957
_diffrn_radiation_monochromator graphite
_diffrn_radiation_source 'fine-focus sealed tube'
_diffrn_radiation_type MoK\a
_diffrn_radiation_wavelength 0.71073
_diffrn_reflns_av_R_equivalents 0.0493
_diffrn_reflns_av_sigmaI/netI 0.0725
_diffrn_reflns_limit_h_max 7
_diffrn_reflns_limit_h_min -11
_diffrn_reflns_limit_k_max 14
_diffrn_reflns_limit_k_min -11
_diffrn_reflns_limit_l_max 15
_diffrn_reflns_limit_l_min -17
_diffrn_reflns_number 9182
_diffrn_reflns_theta_full 25.00
_diffrn_reflns_theta_max 25.00
_diffrn_reflns_theta_min 1.83
_exptl_absorpt_coefficient_mu 1.812
_exptl_absorpt_correction_T_max 1.0000
_exptl_absorpt_correction_T_min 0.5442
_exptl_absorpt_correction_type multi-scan
_exptl_crystal_colour yellow
_exptl_crystal_density_diffrn 1.649
_exptl_crystal_description prism
_exptl_crystal_F_000 760
_exptl_crystal_size_max 0.207
_exptl_crystal_size_mid 0.051
_exptl_crystal_size_min 0.02
_refine_diff_density_max 3.836
_refine_diff_density_min -3.046
_refine_diff_density_rms 0.306
_refine_ls_extinction_method none
_refine_ls_goodness_of_fit_ref 1.124
_refine_ls_hydrogen_treatment constr
_refine_ls_matrix_type full
_refine_ls_number_parameters 370
_refine_ls_number_reflns 5187
_refine_ls_number_restraints 0
_refine_ls_restrained_S_all 1.124
_refine_ls_R_factor_all 0.1055
_refine_ls_R_factor_gt 0.0802
_refine_ls_shift/su_max 0.000
_refine_ls_shift/su_mean 0.000
_refine_ls_structure_factor_coef Fsqd
_refine_ls_weighting_details 'calc w=1/[\s^2^(Fo^2^)+(0.1896P)^2^+1.1912P] where P=(Fo^2^+2Fc^2^)/3'
_refine_ls_weighting_scheme calc
_refine_ls_wR_factor_gt 0.2317
_refine_ls_wR_factor_ref 0.2870
_reflns_number_gt 3776
_reflns_number_total 5187
_reflns_threshold_expression >2sigma(I)
_cod_data_source_file ja405503y_si_003.cif
_cod_data_source_block shelxl
_cod_original_cell_volume 1536.1(10)
_cod_database_code 4120223

loop_
_symmetry_equiv_pos_as_xyz
'x, y, z'
'-x, -y, -z'

loop_
_atom_site_label
_atom_site_type_symbol
_atom_site_fract_x
_atom_site_fract_y
_atom_site_fract_z
_atom_site_U_iso_or_equiv
_atom_site_adp_type
_atom_site_occupancy
_atom_site_symmetry_multiplicity
_atom_site_calc_flag
_atom_site_refinement_flags
Pd1 Pd 0.55490(9) 0.54137(7) 0.23526(5) 0.0265(3) Uani 1 1 d .
O1 O 0.6534(9) 0.4571(7) 0.1247(5) 0.0363(19) Uani 1 1 d .
C1 C 0.7591(12) 0.3980(10) 0.1263(8) 0.031(2) Uani 1 1 d .
C2 C 0.8239(12) 0.3644(9) 0.0435(8) 0.032(2) Uani 1 1 d .
H1 H 0.7868 0.3783 -0.0111 0.038 Uiso 1 1 calc R
C3 C 0.9446(12) 0.3097(10) 0.0389(9) 0.035(3) Uani 1 1 d .
H2 H 0.9879 0.2891 -0.0172 0.042 Uiso 1 1 calc R
C4 C 0.9969(13) 0.2876(11) 0.1202(8) 0.037(3) Uani 1 1 d .
H3 H 1.0755 0.2507 0.1192 0.044 Uiso 1 1 calc R
C5 C 0.9319(12) 0.3205(10) 0.2025(8) 0.034(3) Uani 1 1 d .
H4 H 0.9714 0.3081 0.2572 0.041 Uiso 1 1 calc R
C6 C 0.8091(11) 0.3720(9) 0.2086(7) 0.026(2) Uani 1 1 d .
C7 C 0.7402(11) 0.3991(9) 0.2974(7) 0.026(2) Uani 1 1 d .
C8 C 0.6398(11) 0.4668(9) 0.3143(7) 0.028(2) Uani 1 1 d .
H5 H 0.6067 0.4792 0.3739 0.033 Uiso 1 1 calc R
C9 C 0.7782(11) 0.3448(10) 0.3703(8) 0.030(2) Uani 1 1 d .
C10 C 0.7420(11) 0.2187(10) 0.3469(7) 0.028(2) Uani 1 1 d .
H6 H 0.7044 0.1677 0.2830 0.033 Uiso 1 1 calc R
C11 C 0.7625(14) 0.1704(12) 0.4198(9) 0.042(3) Uani 1 1 d .
H7 H 0.7353 0.0878 0.4048 0.051 Uiso 1 1 calc R
C12 C 0.8230(13) 0.2460(11) 0.5134(8) 0.035(3) Uani 1 1 d .
H8 H 0.8409 0.2140 0.5611 0.043 Uiso 1 1 calc R
C13 C 0.8567(12) 0.3670(12) 0.5367(9) 0.039(3) Uani 1 1 d .
H9 H 0.8961 0.4165 0.6007 0.046 Uiso 1 1 calc R
C14 C 0.8349(13) 0.4176(12) 0.4696(8) 0.039(3) Uani 1 1 d .
H10 H 0.8572 0.5010 0.4884 0.046 Uiso 1 1 calc R
O2 O 0.4640(9) 0.6295(7) 0.1496(5) 0.0345(18) Uani 1 1 d .
C15 C 0.4495(11) 0.7370(11) 0.2067(8) 0.032(2) Uani 1 1 d .
C16 C 0.4142(13) 0.8225(10) 0.1700(7) 0.031(2) Uani 1 1 d .
H11 H 0.4011 0.8039 0.1029 0.037 Uiso 1 1 calc R
C17 C 0.3978(13) 0.9348(10) 0.2305(9) 0.036(3) Uani 1 1 d .
H12 H 0.3750 0.9897 0.2036 0.043 Uiso 1 1 calc R
C18 C 0.4159(13) 0.9644(11) 0.3316(9) 0.037(3) Uani 1 1 d .
H13 H 0.4049 1.0387 0.3728 0.045 Uiso 1 1 calc R
C19 C 0.4503(13) 0.8809(11) 0.3689(8) 0.037(3) Uani 1 1 d .
H14 H 0.4635 0.9006 0.4362 0.045 Uiso 1 1 calc R
C20 C 0.4663(11) 0.7679(10) 0.3095(7) 0.028(2) Uani 1 1 d .
C21 C 0.4911(11) 0.6763(10) 0.3528(7) 0.028(2) Uani 1 1 d .
C22 C 0.3868(12) 0.5684(10) 0.3204(7) 0.031(2) Uani 1 1 d .
C23 C 0.5976(12) 0.7208(10) 0.4448(7) 0.029(2) Uani 1 1 d .
C24 C 0.5586(14) 0.6904(11) 0.5229(8) 0.038(3) Uani 1 1 d .
H15 H 0.4655 0.6448 0.5184 0.046 Uiso 1 1 calc R
C25 C 0.6614(15) 0.7291(11) 0.6106(9) 0.046(3) Uani 1 1 d .
H16 H 0.6360 0.7080 0.6631 0.056 Uiso 1 1 calc R
C26 C 0.7981(14) 0.7976(12) 0.6168(8) 0.046(3) Uani 1 1 d .
H17 H 0.8657 0.8234 0.6737 0.055 Uiso 1 1 calc R
C27 C 0.8346(14) 0.8277(12) 0.5382(9) 0.044(3) Uani 1 1 d .
H18 H 0.9264 0.8744 0.5413 0.052 Uiso 1 1 calc R
C28 C 0.7332(12) 0.7876(11) 0.4556(8) 0.038(3) Uani 1 1 d .
H19 H 0.7598 0.8079 0.4030 0.046 Uiso 1 1 calc R
Cs1 Cs 0.32323(7) 0.37281(6) -0.00667(4) 0.0319(3) Uani 1 1 d .
C29 C 0.4618(16) 0.1696(15) 0.1006(12) 0.059(4) Uani 1 1 d .
O3 O 0.3117(11) 0.1535(8) 0.0828(7) 0.056(3) Uani 1 1 d .
C30 C 0.2361(16) 0.0365(12) 0.0168(12) 0.060(4) Uani 1 1 d .
C31 C 0.2291(15) 0.0143(13) -0.0884(12) 0.056(4) Uani 1 1 d .
O4 O 0.1471(9) 0.0926(8) -0.1136(5) 0.040(2) Uani 1 1 d .
C32 C 0.1442(15) 0.0763(12) -0.2138(10) 0.048(3) Uani 1 1 d .
C33 C 0.0262(14) 0.1398(12) -0.2390(9) 0.044(3) Uani 1 1 d .
O5 O 0.0732(10) 0.2659(8) -0.1867(6) 0.048(2) Uani 1 1 d .
C34 C -0.0218(15) 0.3304(13) -0.2153(10) 0.052(4) Uani 1 1 d .

loop_
_atom_site_aniso_label
_atom_site_aniso_U_11
_atom_site_aniso_U_22
_atom_site_aniso_U_33
_atom_site_aniso_U_23
_atom_site_aniso_U_13
_atom_site_aniso_U_12
Pd1 0.0251(5) 0.0259(5) 0.0324(5) 0.0109(4) 0.0097(4) 0.0123(4)
O1 0.041(5) 0.043(5) 0.038(4) 0.019(4) 0.016(3) 0.026(4)
C1 0.022(6) 0.028(6) 0.038(5) 0.007(5) 0.009(4) 0.005(5)
C2 0.024(6) 0.018(6) 0.047(6) 0.005(5) 0.004(5) 0.004(4)
C3 0.028(6) 0.025(6) 0.057(7) 0.014(5) 0.023(5) 0.009(5)
C4 0.026(6) 0.037(7) 0.054(7) 0.023(5) 0.012(5) 0.011(5)
C5 0.026(6) 0.031(6) 0.049(6) 0.019(5) 0.010(5) 0.006(5)
C6 0.022(5) 0.028(6) 0.032(5) 0.013(4) 0.008(4) 0.011(4)
C7 0.022(5) 0.024(6) 0.030(5) 0.007(4) 0.009(4) 0.005(4)
C8 0.026(6) 0.019(5) 0.031(5) 0.001(4) 0.007(4) 0.003(4)
C9 0.016(5) 0.023(6) 0.052(6) 0.015(5) 0.008(4) 0.001(4)
C10 0.024(6) 0.029(6) 0.024(5) 0.002(4) -0.002(4) 0.009(4)
C11 0.035(7) 0.038(7) 0.064(8) 0.026(6) 0.012(6) 0.017(6)
C12 0.031(6) 0.040(7) 0.041(6) 0.015(5) 0.008(5) 0.021(5)
C13 0.016(6) 0.048(8) 0.053(7) 0.021(6) 0.005(5) 0.007(5)
C14 0.038(7) 0.049(8) 0.040(6) 0.019(5) 0.011(5) 0.030(6)
O2 0.031(4) 0.038(5) 0.038(4) 0.012(3) 0.012(3) 0.019(4)
C15 0.010(5) 0.040(7) 0.052(6) 0.022(5) 0.013(4) 0.007(5)
C16 0.037(7) 0.036(7) 0.027(5) 0.015(5) 0.010(4) 0.014(5)
C17 0.027(6) 0.024(6) 0.055(7) 0.012(5) 0.009(5) 0.002(5)
C18 0.037(7) 0.032(7) 0.053(7) 0.022(5) 0.017(5) 0.011(5)
C19 0.029(6) 0.036(7) 0.043(6) 0.006(5) 0.016(5) 0.008(5)
C20 0.024(6) 0.033(6) 0.041(6) 0.022(5) 0.018(4) 0.016(5)
C21 0.021(5) 0.036(6) 0.030(5) 0.012(4) 0.014(4) 0.009(5)
C22 0.033(6) 0.036(7) 0.032(5) 0.017(5) 0.016(4) 0.015(5)
C23 0.029(6) 0.032(6) 0.032(5) 0.013(4) 0.013(4) 0.012(5)
C24 0.037(7) 0.030(7) 0.044(6) 0.006(5) 0.003(5) 0.015(5)
C25 0.051(9) 0.037(7) 0.053(7) 0.022(6) -0.007(6) 0.008(6)
C26 0.040(8) 0.054(9) 0.036(6) -0.002(5) 0.000(5) 0.029(7)
C27 0.027(7) 0.041(8) 0.054(7) 0.003(6) 0.002(5) 0.014(6)
C28 0.021(6) 0.041(7) 0.042(6) 0.003(5) 0.008(5) 0.001(5)
Cs1 0.0270(5) 0.0314(5) 0.0393(5) 0.0144(3) 0.0076(3) 0.0072(3)
C29 0.034(8) 0.064(10) 0.088(10) 0.041(8) 0.002(7) 0.005(7)
O3 0.047(6) 0.032(5) 0.089(7) 0.019(5) 0.005(5) 0.019(4)
C30 0.049(9) 0.028(7) 0.099(12) 0.025(7) -0.007(8) 0.003(6)
C31 0.030(7) 0.041(8) 0.103(12) 0.027(8) 0.013(7) 0.023(6)
O4 0.036(5) 0.048(5) 0.037(4) 0.013(4) 0.009(3) 0.015(4)
C32 0.039(8) 0.032(7) 0.064(8) 0.006(6) 0.002(6) 0.005(6)
C33 0.040(7) 0.039(8) 0.045(6) 0.011(6) -0.002(5) -0.001(6)
O5 0.047(6) 0.041(5) 0.054(5) 0.018(4) -0.002(4) 0.011(4)
C34 0.042(8) 0.045(8) 0.056(8) 0.014(6) -0.014(6) -0.002(6)

loop_
_atom_type_symbol
_atom_type_description
_atom_type_scat_dispersion_real
_atom_type_scat_dispersion_imag
_atom_type_scat_source
C C 0.0033 0.0016 'International Tables Vol C Tables 4.2.6.8 and 6.1.1.4'
H H 0.0000 0.0000 'International Tables Vol C Tables 4.2.6.8 and 6.1.1.4'
Cs Cs -0.3680 2.1192 'International Tables Vol C Tables 4.2.6.8 and 6.1.1.4'
O O 0.0106 0.0060 'International Tables Vol C Tables 4.2.6.8 and 6.1.1.4'
Pd Pd -0.9988 1.0072 'International Tables Vol C Tables 4.2.6.8 and 6.1.1.4'

loop_
_geom_angle_atom_site_label_1
_geom_angle_atom_site_label_2
_geom_angle_atom_site_label_3
_geom_angle
_geom_angle_site_symmetry_1
_geom_angle_site_symmetry_3
C8 Pd1 O1 90.2(4) . .
C8 Pd1 C22 91.1(4) . .
O1 Pd1 C22 157.2(4) . .
C8 Pd1 O2 178.3(4) . .
O1 Pd1 O2 90.4(3) . .
C22 Pd1 O2 88.9(4) . .
C8 Pd1 C21 96.2(4) . .
O1 Pd1 C21 163.6(4) . .
C22 Pd1 C21 38.1(4) . .
O2 Pd1 C21 82.8(3) . .
C8 Pd1 Cs1 123.9(3) . .
O1 Pd1 Cs1 62.5(2) . .
C22 Pd1 Cs1 98.4(3) . .
O2 Pd1 Cs1 57.7(2) . .
C21 Pd1 Cs1 124.0(3) . .
C8 Pd1 Cs1 132.9(3) . 2_665
O1 Pd1 Cs1 48.7(2) . 2_665
C22 Pd1 Cs1 135.9(3) . 2_665
O2 Pd1 Cs1 47.0(2) . 2_665
C21 Pd1 Cs1 118.3(3) . 2_665
Cs1 Pd1 Cs1 62.65(3) . 2_665
C1 O1 Pd1 128.7(6) . .
C1 O1 Cs1 118.0(7) . 2_665
Pd1 O1 Cs1 102.3(3) . 2_665
C1 O1 Cs1 131.5(6) . .
Pd1 O1 Cs1 84.9(3) . .
Cs1 O1 Cs1 78.03(16) 2_665 .
O1 C1 C2 116.9(10) . .
O1 C1 C6 123.3(9) . .
C2 C1 C6 119.8(10) . .
O1 C1 Cs1 44.6(5) . 2_665
C2 C1 Cs1 78.3(7) . 2_665
C6 C1 Cs1 150.9(7) . 2_665
C1 C2 C3 122.2(11) . .
C1 C2 Cs1 81.3(7) . 2_665
C3 C2 Cs1 145.0(8) . 2_665
C1 C2 H1 118.9 . .
C3 C2 H1 118.9 . .
Cs1 C2 H1 46.2 2_665 .
C4 C3 C2 118.1(11) . .
C4 C3 Cs1 88.4(7) . 1_655
C2 C3 Cs1 137.3(8) . 1_655
C4 C3 H2 120.9 . .
C2 C3 H2 120.9 . .
Cs1 C3 H2 46.6 1_655 .
C5 C4 C3 119.6(11) . .
C5 C4 Cs1 145.8(8) . 1_655
C3 C4 Cs1 70.7(7) . 1_655
C5 C4 H3 120.2 . .
C3 C4 H3 120.2 . .
Cs1 C4 H3 60.4 1_655 .
C4 C5 C6 123.7(10) . .
C4 C5 H4 118.2 . .
C6 C5 H4 118.2 . .
C5 C6 C1 116.3(10) . .
C5 C6 C7 120.8(9) . .
C1 C6 C7 122.9(9) . .
C8 C7 C6 123.2(10) . .
C8 C7 C9 118.1(9) . .
C6 C7 C9 118.7(9) . .
C7 C8 Pd1 130.1(8) . .
C7 C8 H5 114.9 . .
Pd1 C8 H5 114.9 . .
C14 C9 C10 116.9(10) . .
C14 C9 C7 121.3(10) . .
C10 C9 C7 121.2(9) . .
C11 C10 C9 120.3(9) . .
C11 C10 H6 119.9 . .
C9 C10 H6 119.9 . .
C12 C11 C10 119.5(12) . .
C12 C11 H7 120.2 . .
C10 C11 H7 120.2 . .
C11 C12 C13 120.6(11) . .
C11 C12 H8 119.7 . .
C13 C12 H8 119.7 . .
C14 C13 C12 121.9(11) . .
C14 C13 H9 119.1 . .
C12 C13 H9 119.1 . .
C13 C14 C9 120.7(12) . .
C13 C14 H10 119.6 . .
C9 C14 H10 119.6 . .
C15 O2 Pd1 110.1(6) . .
C15 O2 Cs1 116.4(7) . 2_665
Pd1 O2 Cs1 102.0(3) . 2_665
C15 O2 Cs1 149.7(6) . .
Pd1 O2 Cs1 87.3(3) . .
Cs1 O2 Cs1 81.93(18) 2_665 .
O2 C15 C16 122.8(10) . .
O2 C15 C20 120.0(10) . .
C16 C15 C20 117.2(10) . .
O2 C15 Cs1 45.4(5) . 2_665
C16 C15 Cs1 91.8(7) . 2_665
C20 C15 Cs1 136.4(7) . 2_665
C15 C16 C17 122.4(10) . .
C15 C16 H11 118.8 . .
C17 C16 H11 118.8 . .
C16 C17 C18 119.9(11) . .
C16 C17 H12 120.1 . .
C18 C17 H12 120.1 . .
C19 C18 C17 118.4(11) . .
C19 C18 H13 120.8 . .
C17 C18 H13 120.8 . .
C18 C19 C20 122.5(11) . .
C18 C19 H14 118.7 . .
C20 C19 H14 118.7 . .
C19 C20 C15 119.6(10) . .
C19 C20 C21 120.5(9) . .
C15 C20 C21 119.8(9) . .
C22 C21 C23 124.1(10) . .
C22 C21 C20 116.8(9) . .
C23 C21 C20 116.6(10) . .
C22 C21 Pd1 68.9(6) . .
C23 C21 Pd1 112.8(7) . .
C20 C21 Pd1 103.3(6) . .
C21 C22 Pd1 73.0(6) . .
C28 C23 C24 117.5(10) . .
C28 C23 C21 123.2(10) . .
C24 C23 C21 119.2(10) . .
C23 C24 C25 119.9(12) . .
C23 C24 H15 120.1 . .
C25 C24 H15 120.1 . .
C26 C25 C24 119.5(12) . .
C26 C25 H16 120.2 . .
C24 C25 H16 120.2 . .
C27 C26 C25 119.6(11) . .
C27 C26 H17 120.2 . .
C25 C26 H17 120.2 . .
C28 C27 C26 118.7(13) . .
C28 C27 H18 120.7 . .
C26 C27 H18 120.7 . .
C23 C28 C27 124.7(12) . .
C23 C28 H19 117.6 . .
C27 C28 H19 117.6 . .
O2 Cs1 O1 57.2(2) 2_665 2_665
O2 Cs1 O5 87.1(2) 2_665 .
O1 Cs1 O5 71.0(2) 2_665 .
O2 Cs1 O2 98.07(18) 2_665 .
O1 Cs1 O2 75.5(2) 2_665 .
O5 Cs1 O2 135.9(2) . .
O2 Cs1 O4 96.6(2) 2_665 .
O1 Cs1 O4 119.4(2) 2_665 .
O5 Cs1 O4 52.5(2) . .
O2 Cs1 O4 163.4(2) . .
O2 Cs1 O1 74.25(19) 2_665 .
O1 Cs1 O1 101.97(16) 2_665 .
O5 Cs1 O1 160.7(2) . .
O2 Cs1 O1 54.12(19) . .
O4 Cs1 O1 123.64(19) . .
O2 Cs1 O3 113.9(2) 2_665 .
O1 Cs1 O3 169.4(2) 2_665 .
O5 Cs1 O3 104.2(2) . .
O2 Cs1 O3 113.1(2) . .
O4 Cs1 O3 53.1(2) . .
O1 Cs1 O3 79.6(2) . .
O2 Cs1 C3 149.3(2) 2_665 1_455
O1 Cs1 C3 108.4(2) 2_665 1_455
O5 Cs1 C3 62.2(3) . 1_455
O2 Cs1 C3 104.2(2) . 1_455
O4 Cs1 C3 65.4(2) . 1_455
O1 Cs1 C3 136.2(2) . 1_455
O3 Cs1 C3 76.3(2) . 1_455
O2 Cs1 Pd1 103.79(14) 2_665 .
O1 Cs1 Pd1 107.44(15) 2_665 .
O5 Cs1 Pd1 166.03(17) . .
O2 Cs1 Pd1 34.97(13) . .
O4 Cs1 Pd1 132.74(14) . .
O1 Cs1 Pd1 32.57(13) . .
O3 Cs1 Pd1 79.62(17) . .
C3 Cs1 Pd1 106.60(19) 1_455 .
O2 Cs1 C29 97.9(3) 2_665 .
O1 Cs1 C29 153.8(3) 2_665 .
O5 Cs1 C29 119.7(3) . .
O2 Cs1 C29 103.0(3) . .
O4 Cs1 C29 67.2(3) . .
O1 Cs1 C29 59.6(3) . .
O3 Cs1 C29 21.8(3) . .
C3 Cs1 C29 97.4(3) 1_455 .
Pd1 Cs1 C29 68.0(3) . .
O2 Cs1 C32 79.6(3) 2_665 .
O1 Cs1 C32 99.0(3) 2_665 .
O5 Cs1 C32 39.3(3) . .
O2 Cs1 C32 174.4(3) . .
O4 Cs1 C32 21.4(3) . .
O1 Cs1 C32 129.2(2) . .
O3 Cs1 C32 72.5(3) . .
C3 Cs1 C32 76.2(3) 1_455 .
Pd1 Cs1 C32 150.5(2) . .
C29 Cs1 C32 82.4(3) . .
O2 Cs1 C15 18.2(2) 2_665 2_665
O1 Cs1 C15 71.5(2) 2_665 2_665
O5 Cs1 C15 80.9(2) . 2_665
O2 Cs1 C15 114.4(2) . 2_665
O4 Cs1 C15 79.2(2) . 2_665
O1 Cs1 C15 79.8(2) . 2_665
O3 Cs1 C15 98.6(2) . 2_665
C3 Cs1 C15 139.4(2) 1_455 2_665
Pd1 Cs1 C15 112.06(16) . 2_665
C29 Cs1 C15 86.1(3) . 2_665
C32 Cs1 C15 64.1(3) . 2_665
O3 C29 Cs1 63.7(7) . .
C29 O3 C30 114.7(11) . .
C29 O3 Cs1 94.5(8) . .
C30 O3 Cs1 115.0(8) . .
O3 C30 C31 116.8(13) . .
O4 C31 C30 109.4(11) . .
C32 O4 C31 110.3(10) . .
C32 O4 Cs1 101.8(7) . .
C31 O4 Cs1 110.2(7) . .
O4 C32 C33 106.2(11) . .
O4 C32 Cs1 56.8(6) . .
C33 C32 Cs1 87.6(7) . .
O5 C33 C32 109.2(9) . .
C33 O5 C34 111.9(9) . .
C33 O5 Cs1 121.8(7) . .
C34 O5 Cs1 125.5(7) . .

loop_
_geom_bond_atom_site_label_1
_geom_bond_atom_site_label_2
_geom_bond_distance
_geom_bond_site_symmetry_2
Pd1 C8 1.907(10) .
Pd1 O1 2.007(7) .
Pd1 C22 2.104(11) .
Pd1 O2 2.130(7) .
Pd1 C21 2.157(10) .
Pd1 Cs1 3.7126(14) .
Pd1 Cs1 4.0437(15) 2_665
O1 C1 1.330(13) .
O1 Cs1 3.110(8) 2_665
O1 Cs1 3.307(8) .
C1 C2 1.380(16) .
C1 C6 1.419(14) .
C1 Cs1 3.914(11) 2_665
C2 C3 1.410(15) .
C2 Cs1 3.876(11) 2_665
C2 H1 0.9300 .
C3 C4 1.386(16) .
C3 Cs1 3.670(11) 1_655
C3 H2 0.9300 .
C4 C5 1.374(16) .
C4 Cs1 3.886(12) 1_655
C4 H3 0.9300 .
C5 C6 1.405(15) .
C5 H4 0.9300 .
C6 C7 1.473(14) .
C7 C8 1.346(14) .
C7 C9 1.490(15) .
C8 H5 0.9300 .
C9 C14 1.425(16) .
C9 C10 1.416(15) .
C10 C11 1.404(16) .
C10 H6 0.9300 .
C11 C12 1.375(17) .
C11 H7 0.9300 .
C12 C13 1.357(17) .
C12 H8 0.9300 .
C13 C14 1.349(17) .
C13 H9 0.9300 .
C14 H10 0.9300 .
O2 C15 1.329(14) .
O2 Cs1 3.022(8) 2_665
O2 Cs1 3.142(8) .
C15 C16 1.399(15) .
C15 C20 1.419(15) .
C15 Cs1 3.804(11) 2_665
C16 C17 1.396(16) .
C16 H11 0.9300 .
C17 C18 1.398(16) .
C17 H12 0.9300 .
C18 C19 1.379(17) .
C18 H13 0.9300 .
C19 C20 1.397(15) .
C19 H14 0.9300 .
C20 C21 1.499(14) .
C21 C22 1.390(16) .
C21 C23 1.488(14) .
C23 C28 1.345(16) .
C23 C24 1.380(16) .
C24 C25 1.429(15) .
C24 H15 0.9300 .
C25 C26 1.37(2) .
C25 H16 0.9300 .
C26 C27 1.381(19) .
C26 H17 0.9300 .
C27 C28 1.364(16) .
C27 H18 0.9300 .
C28 H19 0.9300 .
Cs1 O2 3.022(8) 2_665
Cs1 O1 3.110(8) 2_665
Cs1 O5 3.126(8) .
Cs1 O4 3.264(9) .
Cs1 O3 3.336(10) .
Cs1 C3 3.670(11) 1_455
Cs1 C29 3.708(15) .
Cs1 C32 3.817(13) .
Cs1 C15 3.804(11) 2_665
C29 O3 1.379(17) .
O3 C30 1.431(16) .
C30 C31 1.48(2) .
C31 O4 1.446(15) .
O4 C32 1.421(16) .
C32 C33 1.549(18) .
C33 O5 1.422(15) .
O5 C34 1.416(16) .

loop_
_geom_torsion_atom_site_label_1
_geom_torsion_atom_site_label_2
_geom_torsion_atom_site_label_3
_geom_torsion_atom_site_label_4
_geom_torsion
_geom_torsion_site_symmetry_1
_geom_torsion_site_symmetry_4
C8 Pd1 O1 C1 -12.5(10) . .
C22 Pd1 O1 C1 -105.8(12) . .
O2 Pd1 O1 C1 165.9(9) . .
C21 Pd1 O1 C1 100.9(14) . .
Cs1 Pd1 O1 C1 -141.4(10) . .
Cs1 Pd1 O1 C1 142.1(11) 2_665 .
C8 Pd1 O1 Cs1 -154.6(4) . 2_665
C22 Pd1 O1 Cs1 112.1(9) . 2_665
O2 Pd1 O1 Cs1 23.9(3) . 2_665
C21 Pd1 O1 Cs1 -41.2(13) . 2_665
Cs1 Pd1 O1 Cs1 76.56(19) . 2_665
C8 Pd1 O1 Cs1 128.8(3) . .
C22 Pd1 O1 Cs1 35.5(9) . .
O2 Pd1 O1 Cs1 -52.7(3) . .
C21 Pd1 O1 Cs1 -117.8(12) . .
Cs1 Pd1 O1 Cs1 -76.56(19) 2_665 .
Pd1 O1 C1 C2 -170.0(8) . .
Cs1 O1 C1 C2 -32.8(12) 2_665 .
Cs1 O1 C1 C2 66.2(13) . .
Pd1 O1 C1 C6 8.2(16) . .
Cs1 O1 C1 C6 145.3(9) 2_665 .
Cs1 O1 C1 C6 -115.6(10) . .
Pd1 O1 C1 Cs1 -137.2(11) . 2_665
Cs1 O1 C1 Cs1 99.0(8) . 2_665
O1 C1 C2 C3 175.0(10) . .
C6 C1 C2 C3 -3.3(17) . .
Cs1 C1 C2 C3 152.1(11) 2_665 .
O1 C1 C2 Cs1 22.9(9) . 2_665
C6 C1 C2 Cs1 -155.4(10) . 2_665
C1 C2 C3 C4 1.2(17) . .
Cs1 C2 C3 C4 127.4(12) 2_665 .
C1 C2 C3 Cs1 -120.9(12) . 1_655
Cs1 C2 C3 Cs1 5(2) 2_665 1_655
C2 C3 C4 C5 -0.9(17) . .
Cs1 C3 C4 C5 144.1(11) 1_655 .
C2 C3 C4 Cs1 -144.9(11) . 1_655
C3 C4 C5 C6 2.8(18) . .
Cs1 C4 C5 C6 102.1(15) 1_655 .
C4 C5 C6 C1 -4.7(17) . .
C4 C5 C6 C7 176.6(11) . .
O1 C1 C6 C5 -173.4(10) . .
C2 C1 C6 C5 4.8(16) . .
Cs1 C1 C6 C5 -118.3(14) 2_665 .
O1 C1 C6 C7 5.3(17) . .
C2 C1 C6 C7 -176.5(10) . .
Cs1 C1 C6 C7 60.3(19) 2_665 .
C5 C6 C7 C8 168.0(10) . .
C1 C6 C7 C8 -10.6(17) . .
C5 C6 C7 C9 -14.7(15) . .
C1 C6 C7 C9 166.7(10) . .
C6 C7 C8 Pd1 1.8(16) . .
C9 C7 C8 Pd1 -175.5(8) . .
O1 Pd1 C8 C7 7.4(10) . .
C22 Pd1 C8 C7 164.6(11) . .
O2 Pd1 C8 C7 -104(13) . .
C21 Pd1 C8 C7 -157.5(10) . .
Cs1 Pd1 C8 C7 63.7(11) . .
Cs1 Pd1 C8 C7 -18.7(12) 2_665 .
C8 C7 C9 C14 -58.7(15) . .
C6 C7 C9 C14 123.9(11) . .
C8 C7 C9 C10 113.0(12) . .
C6 C7 C9 C10 -64.4(14) . .
C14 C9 C10 C11 -0.1(16) . .
C7 C9 C10 C11 -172.2(10) . .
C9 C10 C11 C12 -2.4(17) . .
C10 C11 C12 C13 3.0(18) . .
C11 C12 C13 C14 -1.1(18) . .
C12 C13 C14 C9 -1.5(18) . .
C10 C9 C14 C13 2.0(17) . .
C7 C9 C14 C13 174.1(11) . .
C8 Pd1 O2 C15 -38(13) . .
O1 Pd1 O2 C15 -148.8(7) . .
C22 Pd1 O2 C15 54.0(7) . .
C21 Pd1 O2 C15 16.3(7) . .
Cs1 Pd1 O2 C15 154.6(8) . .
Cs1 Pd1 O2 C15 -124.2(8) 2_665 .
C8 Pd1 O2 Cs1 86(13) . 2_665
O1 Pd1 O2 Cs1 -24.6(3) . 2_665
C22 Pd1 O2 Cs1 178.2(4) . 2_665
C21 Pd1 O2 Cs1 140.5(4) . 2_665
Cs1 Pd1 O2 Cs1 -81.2(2) . 2_665
C8 Pd1 O2 Cs1 168(13) . .
O1 Pd1 O2 Cs1 56.6(3) . .
C22 Pd1 O2 Cs1 -100.6(3) . .
C21 Pd1 O2 Cs1 -138.3(3) . .
Cs1 Pd1 O2 Cs1 81.2(2) 2_665 .
Pd1 O2 C15 C16 169.9(9) . .
Cs1 O2 C15 C16 54.4(12) 2_665 .
Cs1 O2 C15 C16 -68.2(18) . .
Pd1 O2 C15 C20 -11.8(12) . .
Cs1 O2 C15 C20 -127.3(9) 2_665 .
Cs1 O2 C15 C20 110.1(13) . .
Pd1 O2 C15 Cs1 115.4(6) . 2_665
Cs1 O2 C15 Cs1 -122.7(14) . 2_665
O2 C15 C16 C17 179.4(10) . .
C20 C15 C16 C17 1.0(16) . .
Cs1 C15 C16 C17 -145.3(10) 2_665 .
C15 C16 C17 C18 -0.5(18) . .
C16 C17 C18 C19 0.3(18) . .
C17 C18 C19 C20 -0.7(18) . .
C18 C19 C20 C15 1.2(18) . .
C18 C19 C20 C21 -174.7(11) . .
O2 C15 C20 C19 -179.8(10) . .
C16 C15 C20 C19 -1.3(16) . .
Cs1 C15 C20 C19 125.0(10) 2_665 .
O2 C15 C20 C21 -3.8(15) . .
C16 C15 C20 C21 174.6(10) . .
Cs1 C15 C20 C21 -59.0(15) 2_665 .
C19 C20 C21 C22 119.4(12) . .
C15 C20 C21 C22 -56.5(13) . .
C19 C20 C21 C23 -43.4(14) . .
C15 C20 C21 C23 140.7(10) . .
C19 C20 C21 Pd1 -167.7(9) . .
C15 C20 C21 Pd1 16.3(11) . .
C8 Pd1 C21 C22 -83.8(7) . .
O1 Pd1 C21 C22 163.6(10) . .
O2 Pd1 C21 C22 97.5(6) . .
Cs1 Pd1 C21 C22 54.8(7) . .
Cs1 Pd1 C21 C22 129.4(5) 2_665 .
C8 Pd1 C21 C23 35.5(8) . .
O1 Pd1 C21 C23 -77.1(15) . .
C22 Pd1 C21 C23 119.3(10) . .
O2 Pd1 C21 C23 -143.1(8) . .
Cs1 Pd1 C21 C23 174.2(6) . .
Cs1 Pd1 C21 C23 -111.3(7) 2_665 .
C8 Pd1 C21 C20 162.2(7) . .
O1 Pd1 C21 C20 49.7(15) . .
C22 Pd1 C21 C20 -114.0(9) . .
O2 Pd1 C21 C20 -16.4(7) . .
Cs1 Pd1 C21 C20 -59.1(8) . .
Cs1 Pd1 C21 C20 15.5(8) 2_665 .
C23 C21 C22 Pd1 -104.0(10) . .
C20 C21 C22 Pd1 94.6(8) . .
C8 Pd1 C22 C21 98.7(6) . .
O1 Pd1 C22 C21 -168.2(8) . .
O2 Pd1 C22 C21 -79.6(6) . .
Cs1 Pd1 C22 C21 -136.8(6) . .
Cs1 Pd1 C22 C21 -77.7(7) 2_665 .
C22 C21 C23 C28 147.9(12) . .
C20 C21 C23 C28 -50.6(15) . .
Pd1 C21 C23 C28 68.7(13) . .
C22 C21 C23 C24 -30.4(16) . .
C20 C21 C23 C24 131.0(11) . .
Pd1 C21 C23 C24 -109.7(10) . .
C28 C23 C24 C25 -0.5(17) . .
C21 C23 C24 C25 178.0(10) . .
C23 C24 C25 C26 0.7(18) . .
C24 C25 C26 C27 -0.2(19) . .
C25 C26 C27 C28 -0.4(18) . .
C24 C23 C28 C27 -0.2(19) . .
C21 C23 C28 C27 -178.6(11) . .
C26 C27 C28 C23 1(2) . .
C15 O2 Cs1 O2 130.4(14) . 2_665
Pd1 O2 Cs1 O2 -102.5(3) . 2_665
Cs1 O2 Cs1 O2 0.0 2_665 2_665
C15 O2 Cs1 O1 77.4(13) . 2_665
Pd1 O2 Cs1 O1 -155.6(3) . 2_665
Cs1 O2 Cs1 O1 -53.02(19) 2_665 2_665
C15 O2 Cs1 O5 36.2(15) . .
Pd1 O2 Cs1 O5 163.2(3) . .
Cs1 O2 Cs1 O5 -94.2(3) 2_665 .
C15 O2 Cs1 O4 -77.7(15) . .
Pd1 O2 Cs1 O4 49.4(8) . .
Cs1 O2 Cs1 O4 151.9(6) 2_665 .
C15 O2 Cs1 O1 -165.8(14) . .
Pd1 O2 Cs1 O1 -38.7(2) . .
Cs1 O2 Cs1 O1 63.8(2) 2_665 .
C15 O2 Cs1 O3 -109.3(13) . .
Pd1 O2 Cs1 O3 17.8(3) . .
Cs1 O2 Cs1 O3 120.3(2) 2_665 .
C15 O2 Cs1 C3 -28.4(14) . 1_455
Pd1 O2 Cs1 C3 98.7(3) . 1_455
Cs1 O2 Cs1 C3 -158.8(2) 2_665 1_455
C15 O2 Cs1 Pd1 -127.1(14) . .
Cs1 O2 Cs1 Pd1 102.5(3) 2_665 .
C15 O2 Cs1 C29 -129.5(13) . .
Pd1 O2 Cs1 C29 -2.5(3) . .
Cs1 O2 Cs1 C29 100.1(3) 2_665 .
C15 O2 Cs1 C32 66(3) . .
Pd1 O2 Cs1 C32 -167(3) . .
Cs1 O2 Cs1 C32 -64(3) 2_665 .
C15 O2 Cs1 C15 138.9(12) . 2_665
Pd1 O2 Cs1 C15 -94.1(3) . 2_665
Cs1 O2 Cs1 C15 8.5(3) 2_665 2_665
C1 O1 Cs1 O2 -66.3(9) . 2_665
Pd1 O1 Cs1 O2 154.3(3) . 2_665
Cs1 O1 Cs1 O2 50.60(18) 2_665 2_665
C1 O1 Cs1 O1 -116.9(9) . 2_665
Pd1 O1 Cs1 O1 103.7(3) . 2_665
Cs1 O1 Cs1 O1 0.0 2_665 2_665
C1 O1 Cs1 O5 -50.8(12) . .
Pd1 O1 Cs1 O5 169.9(5) . .
Cs1 O1 Cs1 O5 66.2(7) 2_665 .
C1 O1 Cs1 O2 -178.9(9) . .
Pd1 O1 Cs1 O2 41.7(2) . .
Cs1 O1 Cs1 O2 -62.0(2) 2_665 .
C1 O1 Cs1 O4 21.2(9) . .
Pd1 O1 Cs1 O4 -118.2(2) . .
Cs1 O1 Cs1 O4 138.08(19) 2_665 .
C1 O1 Cs1 O3 52.3(9) . .
Pd1 O1 Cs1 O3 -87.0(3) . .
Cs1 O1 Cs1 O3 169.3(2) 2_665 .
C1 O1 Cs1 C3 109.5(9) . 1_455
Pd1 O1 Cs1 C3 -29.8(4) . 1_455
Cs1 O1 Cs1 C3 -133.5(3) 2_665 1_455
C1 O1 Cs1 Pd1 139.4(10) . .
Cs1 O1 Cs1 Pd1 -103.7(3) 2_665 .
C1 O1 Cs1 C29 42.9(9) . .
Pd1 O1 Cs1 C29 -96.4(4) . .
Cs1 O1 Cs1 C29 159.9(4) 2_665 .
C1 O1 Cs1 C32 -4.6(10) . .
Pd1 O1 Cs1 C32 -143.9(3) . .
Cs1 O1 Cs1 C32 112.3(3) 2_665 .
C1 O1 Cs1 C15 -48.5(9) . 2_665
Pd1 O1 Cs1 C15 172.1(3) . 2_665
Cs1 O1 Cs1 C15 68.4(2) 2_665 2_665
C8 Pd1 Cs1 O2 -95.2(4) . 2_665
O1 Pd1 Cs1 O2 -25.4(3) . 2_665
C22 Pd1 Cs1 O2 167.7(3) . 2_665
O2 Pd1 Cs1 O2 84.3(3) . 2_665
C21 Pd1 Cs1 O2 137.1(4) . 2_665
Cs1 Pd1 Cs1 O2 29.93(15) 2_665 2_665
C8 Pd1 Cs1 O1 -154.8(4) . 2_665
O1 Pd1 Cs1 O1 -85.0(3) . 2_665
C22 Pd1 Cs1 O1 108.2(3) . 2_665
O2 Pd1 Cs1 O1 24.8(3) . 2_665
C21 Pd1 Cs1 O1 77.5(4) . 2_665
Cs1 Pd1 Cs1 O1 -29.59(15) 2_665 2_665
C8 Pd1 Cs1 O5 124.1(8) . .
O1 Pd1 Cs1 O5 -166.1(8) . .
C22 Pd1 Cs1 O5 27.0(8) . .
O2 Pd1 Cs1 O5 -56.3(8) . .
C21 Pd1 Cs1 O5 -3.6(8) . .
Cs1 Pd1 Cs1 O5 -110.7(7) 2_665 .
C8 Pd1 Cs1 O2 -179.6(5) . .
O1 Pd1 Cs1 O2 -109.8(4) . .
C22 Pd1 Cs1 O2 83.4(4) . .
C21 Pd1 Cs1 O2 52.7(4) . .
Cs1 Pd1 Cs1 O2 -54.4(2) 2_665 .
C8 Pd1 Cs1 O4 17.6(4) . .
O1 Pd1 Cs1 O4 87.4(3) . .
C22 Pd1 Cs1 O4 -79.5(4) . .
O2 Pd1 Cs1 O4 -162.8(3) . .
C21 Pd1 Cs1 O4 -110.1(4) . .
Cs1 Pd1 Cs1 O4 142.8(2) 2_665 .
C8 Pd1 Cs1 O1 -69.8(5) . .
C22 Pd1 Cs1 O1 -166.9(4) . .
O2 Pd1 Cs1 O1 109.8(4) . .
C21 Pd1 Cs1 O1 162.5(4) . .
Cs1 Pd1 Cs1 O1 55.4(3) 2_665 .
C8 Pd1 Cs1 O3 17.0(4) . .
O1 Pd1 Cs1 O3 86.8(3) . .
C22 Pd1 Cs1 O3 -80.0(4) . .
O2 Pd1 Cs1 O3 -163.4(3) . .
C21 Pd1 Cs1 O3 -110.7(4) . .
Cs1 Pd1 Cs1 O3 142.20(18) 2_665 .
C8 Pd1 Cs1 C3 89.2(4) . 1_455
O1 Pd1 Cs1 C3 159.0(3) . 1_455
C22 Pd1 Cs1 C3 -7.9(4) . 1_455
O2 Pd1 Cs1 C3 -91.3(3) . 1_455
C21 Pd1 Cs1 C3 -38.5(4) . 1_455
Cs1 Pd1 Cs1 C3 -145.66(18) 2_665 1_455
C8 Pd1 Cs1 C29 -2.2(5) . .
O1 Pd1 Cs1 C29 67.6(4) . .
C22 Pd1 Cs1 C29 -99.3(4) . .
O2 Pd1 Cs1 C29 177.4(4) . .
C21 Pd1 Cs1 C29 -129.9(5) . .
Cs1 Pd1 Cs1 C29 123.0(3) 2_665 .
C8 Pd1 Cs1 C32 -2.1(6) . .
O1 Pd1 Cs1 C32 67.7(5) . .
C22 Pd1 Cs1 C32 -99.2(6) . .
O2 Pd1 Cs1 C32 177.4(5) . .
C21 Pd1 Cs1 C32 -129.8(6) . .
Cs1 Pd1 Cs1 C32 123.0(5) 2_665 .
C8 Pd1 Cs1 C15 -78.1(4) . 2_665
O1 Pd1 Cs1 C15 -8.3(3) . 2_665
C22 Pd1 Cs1 C15 -175.2(4) . 2_665
O2 Pd1 Cs1 C15 101.4(3) . 2_665
C21 Pd1 Cs1 C15 154.2(4) . 2_665
Cs1 Pd1 Cs1 C15 47.03(19) 2_665 2_665
O2 Cs1 C29 O3 -139.1(8) 2_665 .
O1 Cs1 C29 O3 -155.9(6) 2_665 .
O5 Cs1 C29 O3 -47.9(10) . .
O2 Cs1 C29 O3 120.6(8) . .
O4 Cs1 C29 O3 -45.2(8) . .
O1 Cs1 C29 O3 154.3(10) . .
C3 Cs1 C29 O3 14.1(9) 1_455 .
Pd1 Cs1 C29 O3 119.1(9) . .
C32 Cs1 C29 O3 -60.9(9) . .
C15 Cs1 C29 O3 -125.2(9) 2_665 .
Cs1 C29 O3 C30 120.2(11) . .
O2 Cs1 O3 C29 45.1(9) 2_665 .
O1 Cs1 O3 C29 76.9(15) 2_665 .
O5 Cs1 O3 C29 138.3(9) . .
O2 Cs1 O3 C29 -65.7(9) . .
O4 Cs1 O3 C29 125.1(9) . .
O1 Cs1 O3 C29 -22.3(9) . .
C3 Cs1 O3 C29 -165.6(9) 1_455 .
Pd1 Cs1 O3 C29 -55.5(9) . .
C32 Cs1 O3 C29 114.8(9) . .
C15 Cs1 O3 C29 55.5(9) 2_665 .
O2 Cs1 O3 C30 -74.8(9) 2_665 .
O1 Cs1 O3 C30 -43.0(17) 2_665 .
O5 Cs1 O3 C30 18.4(10) . .
O2 Cs1 O3 C30 174.3(9) . .
O4 Cs1 O3 C30 5.1(9) . .
O1 Cs1 O3 C30 -142.3(9) . .
C3 Cs1 O3 C30 74.5(9) 1_455 .
Pd1 Cs1 O3 C30 -175.4(9) . .
C29 Cs1 O3 C30 -119.9(14) . .
C32 Cs1 O3 C30 -5.2(9) . .
C15 Cs1 O3 C30 -64.4(9) 2_665 .
C29 O3 C30 C31 -82.6(15) . .
Cs1 O3 C30 C31 25.5(15) . .
O3 C30 C31 O4 -63.6(16) . .
C30 C31 O4 C32 177.6(11) . .
C30 C31 O4 Cs1 65.9(12) . .
O2 Cs1 O4 C32 -37.1(7) 2_665 .
O1 Cs1 O4 C32 18.8(7) 2_665 .
O5 Cs1 O4 C32 44.1(7) . .
O2 Cs1 O4 C32 170.9(7) . .
O1 Cs1 O4 C32 -112.6(7) . .
O3 Cs1 O4 C32 -152.1(8) . .
C3 Cs1 O4 C32 116.9(7) 1_455 .
Pd1 Cs1 O4 C32 -152.8(6) . .
C29 Cs1 O4 C32 -132.9(8) . .
C15 Cs1 O4 C32 -42.6(7) 2_665 .
O2 Cs1 O4 C31 79.9(8) 2_665 .
O1 Cs1 O4 C31 135.9(8) 2_665 .
O5 Cs1 O4 C31 161.2(9) . .
O2 Cs1 O4 C31 -72.1(11) . .
O1 Cs1 O4 C31 4.5(9) . .
O3 Cs1 O4 C31 -35.0(8) . .
C3 Cs1 O4 C31 -126.0(9) 1_455 .
Pd1 Cs1 O4 C31 -35.8(9) . .
C29 Cs1 O4 C31 -15.8(8) . .
C32 Cs1 O4 C31 117.1(11) . .
C15 Cs1 O4 C31 74.4(8) 2_665 .
C31 O4 C32 C33 167.1(10) . .
Cs1 O4 C32 C33 -76.0(9) . .
C31 O4 C32 Cs1 -116.9(9) . .
O2 Cs1 C32 O4 142.5(7) 2_665 .
O1 Cs1 C32 O4 -163.5(7) 2_665 .
O5 Cs1 C32 O4 -119.2(9) . .
O2 Cs1 C32 O4 -152(2) . .
O1 Cs1 C32 O4 82.9(7) . .
O3 Cs1 C32 O4 23.1(6) . .
C3 Cs1 C32 O4 -56.6(7) 1_455 .
Pd1 Cs1 C32 O4 42.9(10) . .
C29 Cs1 C32 O4 43.0(7) . .
C15 Cs1 C32 O4 132.3(7) 2_665 .
O2 Cs1 C32 C33 -106.4(8) 2_665 .
O1 Cs1 C32 C33 -52.3(8) 2_665 .
O5 Cs1 C32 C33 -8.0(7) . .
O2 Cs1 C32 C33 -41(3) . .
O4 Cs1 C32 C33 111.2(11) . .
O1 Cs1 C32 C33 -165.9(7) . .
O3 Cs1 C32 C33 134.3(8) . .
C3 Cs1 C32 C33 54.6(8) 1_455 .
Pd1 Cs1 C32 C33 154.1(6) . .
C29 Cs1 C32 C33 154.1(8) . .
C15 Cs1 C32 C33 -116.5(8) 2_665 .
O4 C32 C33 O5 66.2(13) . .
Cs1 C32 C33 O5 11.8(9) . .
C32 C33 O5 C34 173.1(12) . .
C32 C33 O5 Cs1 -17.1(14) . .
O2 Cs1 O5 C33 87.2(9) 2_665 .
O1 Cs1 O5 C33 143.4(9) 2_665 .
O2 Cs1 O5 C33 -174.1(8) . .
O4 Cs1 O5 C33 -13.4(8) . .
O1 Cs1 O5 C33 72.2(12) . .
O3 Cs1 O5 C33 -26.7(9) . .
C3 Cs1 O5 C33 -92.5(9) 1_455 .
Pd1 Cs1 O5 C33 -130.8(8) . .
C29 Cs1 O5 C33 -10.2(10) . .
C32 Cs1 O5 C33 10.3(8) . .
C15 Cs1 O5 C33 70.0(9) 2_665 .
O2 Cs1 O5 C34 -104.4(10) 2_665 .
O1 Cs1 O5 C34 -48.2(10) 2_665 .
O2 Cs1 O5 C34 -5.8(12) . .
O4 Cs1 O5 C34 155.0(11) . .
O1 Cs1 O5 C34 -119.4(11) . .
O3 Cs1 O5 C34 141.6(10) . .
C3 Cs1 O5 C34 75.9(10) 1_455 .
Pd1 Cs1 O5 C34 37.5(15) . .
C29 Cs1 O5 C34 158.1(10) . .
C32 Cs1 O5 C34 178.6(12) . .
C15 Cs1 O5 C34 -121.7(10) 2_665 .
